data_4116117
loop_
_publ_author_name
'Koji Kano'
'Kazuya Fukuda'
'Hideo Wakami'
'Ryuhei Nishiyabu'
'Robert F. Pasternack'

_publ_section_title
;
 Factors Influencing Self-Aggregation Tendencies of Cationic Porphyrins in
 Aqueous Solution
;
_journal_name_full 'Journal of the American Chemical Society'
_journal_page_first 7494
_journal_page_last 7502
_journal_paper_doi 10.1021/ja000738g
_journal_volume 122
_journal_year 2000
_chemical_formula_moiety 'C44 H30 N4 '
_chemical_formula_sum 'C44 H30 N4'
_chemical_formula_weight 614.75
_space_group_IT_number 2
_symmetry_cell_setting triclinic
_symmetry_Int_Tables_number 2
_symmetry_space_group_name_Hall '-P 1'
_symmetry_space_group_name_H-M 'P -1'
_cell_angle_alpha 99.332(8)
_cell_angle_beta 101.209(9)
_cell_angle_gamma 95.744(8)
_cell_formula_units_Z 1
_cell_length_a 10.464(1)
_cell_length_b 12.395(1)
_cell_length_c 6.4330(6)
_cell_measurement_reflns_used 25
_cell_measurement_temperature 293.2
_cell_measurement_theta_max 11.5
_cell_measurement_theta_min 10.3
_cell_volume 800.12(13)
_computing_cell_refinement 'MSC/AFC Diffractometer Control'
_computing_data_collection 'MSC/AFC Diffractometer Control'
_computing_data_reduction 'teXsan for Windows (MSC, 1997)'
_computing_publication_material 'teXsan for Windows (MSC, 1997)'
_computing_structure_refinement 'teXsan for Windows (MSC, 1997)'
_computing_structure_solution
;

SIR92 (Altomare, et. al. 1993)

;
_diffrn_ambient_temperature 293.2
_diffrn_measurement_device AFC7R
_diffrn_measurement_method \w-2\q
_diffrn_orient_matrix_UB_11 -0.01733
_diffrn_orient_matrix_UB_12 -0.07804
_diffrn_orient_matrix_UB_13 0.02011
_diffrn_orient_matrix_UB_21 -0.08766
_diffrn_orient_matrix_UB_22 -0.00900
_diffrn_orient_matrix_UB_23 -0.10096
_diffrn_orient_matrix_UB_31 0.04107
_diffrn_orient_matrix_UB_32 -0.02527
_diffrn_orient_matrix_UB_33 -0.12416
_diffrn_radiation_detector 'scintillation counter'
_diffrn_radiation_monochromator graphite
_diffrn_radiation_source 'X-ray tube'
_diffrn_radiation_type 'Mo K\Ja'
_diffrn_radiation_wavelength 0.7107
_diffrn_reflns_av_R_equivalents 0.01843
_diffrn_reflns_av_sigmaI/netI 0.079
_diffrn_reflns_limit_h_max 13
_diffrn_reflns_limit_h_min 0
_diffrn_reflns_limit_k_max 15
_diffrn_reflns_limit_k_min -16
_diffrn_reflns_limit_l_max 8
_diffrn_reflns_limit_l_min -8
_diffrn_reflns_number 3887
_diffrn_reflns_reduction_process 'Lp corrections applied'
_diffrn_reflns_theta_max 27.51
_diffrn_reflns_theta_min 1.68
_diffrn_standards_decay_% -0.88
_diffrn_standards_interval_count 150
_diffrn_standards_number 3
_exptl_absorpt_coefficient_mu 0.075
_exptl_absorpt_correction_T_max 1.000
_exptl_absorpt_correction_T_min 0.979
_exptl_absorpt_correction_type psi-scan
_exptl_crystal_colour purple
_exptl_crystal_density_diffrn 1.276
_exptl_crystal_description prismatic
_exptl_crystal_F_000 322.00
_exptl_crystal_size_max 0.30
_exptl_crystal_size_mid 0.25
_exptl_crystal_size_min 0.22
_refine_diff_density_max 0.00
_refine_diff_density_min -0.23
_refine_ls_extinction_coef 0.0000037(1)
_refine_ls_extinction_expression 'equ(3) Acta Cryst.(1968) A24, p213.'
_refine_ls_extinction_method 'Zachariasen (1967)'
_refine_ls_goodness_of_fit_all 1.144
_refine_ls_goodness_of_fit_ref 1.140
_refine_ls_hydrogen_treatment noref
_refine_ls_matrix_type full
_refine_ls_number_constraints 0
_refine_ls_number_parameters 218
_refine_ls_number_reflns 2109
_refine_ls_number_restraints 0
_refine_ls_R_factor_all 0.0437
_refine_ls_R_factor_gt 0.0440
_refine_ls_shift/su_max 0.1000
_refine_ls_shift/su_mean 0.0054
_refine_ls_structure_factor_coef F
_refine_ls_weighting_details unit
_refine_ls_weighting_scheme sigma
_refine_ls_wR_factor_all 0.0440
_refine_ls_wR_factor_ref 0.0440
_reflns_number_gt 2109
_reflns_number_total 3685
_reflns_threshold_expression I>3.00\s(I)
_cod_data_source_file ja000738g_1.cif
_cod_data_source_block '_master_file_afc7*.xtl____'
_cod_original_cell_volume 800.1(2)
_cod_original_sg_symbol_H-M 'P -1 '
_cod_original_formula_sum 'C44 H30 N4 '
_cod_database_code 4116117

loop_
_symmetry_equiv_pos_as_xyz
'   +x,   +y,   +z'
'   -x,   -y,   -z'

loop_
_atom_site_label
_atom_site_fract_x
_atom_site_fract_y
_atom_site_fract_z
_atom_site_U_iso_or_equiv
_atom_site_occupancy
_atom_site_adp_type
_atom_site_calc_flag
N(1) 0.5123(2) 0.6450(1) -0.1306(3) 0.0356(4) 1.000 Uani d
N(2) 0.3633(2) 0.4231(1) -0.2632(3) 0.0355(4) 1.000 Uani d
C(1) 0.5817(2) 0.7446(2) -0.0221(3) 0.0367(5) 1.000 Uani d
C(2) 0.5406(2) 0.8259(2) -0.1444(4) 0.0441(6) 1.000 Uani d
C(3) 0.4475(2) 0.7750(2) -0.3195(3) 0.0436(6) 1.000 Uani d
C(4) 0.4279(2) 0.6603(2) -0.3132(3) 0.0366(5) 1.000 Uani d
C(5) 0.3343(2) 0.5796(2) -0.4551(3) 0.0354(5) 1.000 Uani d
C(6) 0.2481(2) 0.6166(2) -0.6372(3) 0.0361(5) 1.000 Uani d
C(7) 0.3001(2) 0.6609(2) -0.7924(3) 0.0471(6) 1.000 Uani d
C(8) 0.2190(2) 0.6970(2) -0.9569(4) 0.0544(7) 1.000 Uani d
C(9) 0.0857(2) 0.6886(2) -0.9691(4) 0.0530(7) 1.000 Uani d
C(10) 0.0324(2) 0.6441(2) -0.8168(4) 0.0539(7) 1.000 Uani d
C(11) 0.1133(2) 0.6094(2) -0.6510(4) 0.0451(6) 1.000 Uani d
C(12) 0.3093(2) 0.4690(2) -0.4333(3) 0.0366(5) 1.000 Uani d
C(13) 0.2192(2) 0.3865(2) -0.5955(3) 0.0459(6) 1.000 Uani d
C(14) 0.2169(2) 0.2921(2) -0.5200(3) 0.0447(6) 1.000 Uani d
C(15) 0.3072(2) 0.3145(2) -0.3115(3) 0.0369(5) 1.000 Uani d
C(16) 0.3309(2) 0.2361(2) -0.1794(3) 0.0358(5) 1.000 Uani d
C(17) 0.2603(2) 0.1211(2) -0.2579(3) 0.0411(6) 1.000 Uani d
C(18) 0.2769(2) 0.0572(2) -0.4457(4) 0.0530(7) 1.000 Uani d
C(19) 0.2090(3) -0.0490(2) -0.5171(4) 0.0675(8) 1.000 Uani d
C(20) 0.1271(3) -0.0917(2) -0.4007(5) 0.0744(9) 1.000 Uani d
C(21) 0.1113(3) -0.0305(2) -0.2137(5) 0.0733(9) 1.000 Uani d
C(22) 0.1767(2) 0.0760(2) -0.1425(4) 0.0558(7) 1.000 Uani d
H(2) 0.5729 0.9024 -0.1091 0.053 1.000 Uiso c
H(3) 0.4028 0.8098 -0.4276 0.053 1.000 Uiso c
H(4) 0.3920 0.6667 -0.7855 0.056 1.000 Uiso c
H(5) 0.2558 0.7275 -1.0620 0.065 1.000 Uiso c
H(6) 0.0303 0.7133 -1.0820 0.063 1.000 Uiso c
H(7) -0.0600 0.6375 -0.8255 0.064 1.000 Uiso c
H(8) 0.0761 0.5800 -0.5451 0.054 1.000 Uiso c
H(9) 0.1710 0.3971 -0.7302 0.055 1.000 Uiso c
H(10) 0.1659 0.2235 -0.5898 0.053 1.000 Uiso c
H(11) 0.3348 0.0861 -0.5264 0.063 1.000 Uiso c
H(12) 0.2196 -0.0920 -0.6477 0.081 1.000 Uiso c
H(13) 0.0809 -0.1643 -0.4503 0.089 1.000 Uiso c
H(14) 0.0554 -0.0610 -0.1317 0.088 1.000 Uiso c
H(15) 0.1639 0.1185 -0.0135 0.067 1.000 Uiso c
H(1) 0.5210 0.5751 -0.0858 0.042 1.000 Uiso c

loop_
_atom_site_aniso_label
_atom_site_aniso_U_11
_atom_site_aniso_U_22
_atom_site_aniso_U_33
_atom_site_aniso_U_12
_atom_site_aniso_U_13
_atom_site_aniso_U_23
N(1) 0.0354(9) 0.0348(9) 0.0331(9) -0.0003(7) 0.0007(7) 0.0076(7)
N(2) 0.0340(9) 0.0355(9) 0.0332(9) 0.0003(7) 0.0011(7) 0.0056(7)
C(1) 0.034(1) 0.036(1) 0.037(1) -0.0018(9) 0.0054(9) 0.0053(9)
C(2) 0.047(1) 0.036(1) 0.045(1) -0.0036(9) 0.002(1) 0.0103(9)
C(3) 0.046(1) 0.041(1) 0.042(1) 0.000(1) -0.001(1) 0.0148(9)
C(4) 0.033(1) 0.042(1) 0.033(1) 0.0031(9) 0.0045(8) 0.0071(9)
C(5) 0.032(1) 0.042(1) 0.031(1) 0.0034(8) 0.0046(8) 0.0066(8)
C(6) 0.036(1) 0.037(1) 0.032(1) 0.0031(8) 0.0014(8) 0.0050(8)
C(7) 0.039(1) 0.065(1) 0.039(1) 0.008(1) 0.009(1) 0.014(1)
C(8) 0.057(1) 0.069(2) 0.039(1) 0.008(1) 0.007(1) 0.018(1)
C(9) 0.053(1) 0.057(1) 0.042(1) 0.011(1) -0.009(1) 0.009(1)
C(10) 0.036(1) 0.061(1) 0.059(1) 0.006(1) -0.004(1) 0.011(1)
C(11) 0.037(1) 0.051(1) 0.046(1) 0.002(1) 0.007(1) 0.011(1)
C(12) 0.033(1) 0.040(1) 0.033(1) 0.0009(9) 0.0017(8) 0.0035(8)
C(13) 0.048(1) 0.045(1) 0.036(1) 0.001(1) -0.006(1) 0.004(1)
C(14) 0.043(1) 0.040(1) 0.041(1) -0.003(1) -0.006(1) 0.0015(9)
C(15) 0.032(1) 0.039(1) 0.035(1) 0.0001(9) 0.0021(9) 0.0020(9)
C(16) 0.033(1) 0.034(1) 0.037(1) -0.0008(8) 0.0043(8) 0.0035(8)
C(17) 0.038(1) 0.035(1) 0.042(1) -0.0008(9) -0.003(1) 0.0043(9)
C(18) 0.060(1) 0.044(1) 0.049(1) 0.008(1) 0.004(1) 0.002(1)
C(19) 0.078(2) 0.044(1) 0.065(2) 0.015(1) -0.007(1) -0.011(1)
C(20) 0.065(2) 0.038(1) 0.103(2) -0.007(1) -0.009(2) 0.002(1)
C(21) 0.062(2) 0.051(2) 0.101(2) -0.014(1) 0.017(2) 0.012(2)
C(22) 0.054(1) 0.044(1) 0.064(2) -0.009(1) 0.013(1) 0.004(1)

loop_
_atom_type_symbol
_atom_type_oxidation_number
_atom_type_number_in_cell
_atom_type_scat_dispersion_real
_atom_type_scat_dispersion_imag
_atom_type_scat_source
C 0 44 0.002 0.002
;International Tables for Crystallography

(1992, Vol. C, Table 6.1.1.2)

;
H 0 30 0.000 0.000
;International Tables for Crystallography

(1992, Vol. C, Table 6.1.1.2)

;
N 0 4 0.004 0.003
;International Tables for Crystallography

(1992, Vol. C, Table 6.1.1.2)

;

loop_
_geom_angle_atom_site_label_1
_geom_angle_atom_site_label_2
_geom_angle_atom_site_label_3
_geom_angle
_geom_angle_site_symmetry_1
_geom_angle_site_symmetry_2
_geom_angle_site_symmetry_3
_geom_angle_publ_flag
C(1) N(1) C(4) 109.5(2) . . . ?
C(1) N(1) H(1) 125.3 . . . no
C(4) N(1) H(1) 125.2 . . . no
C(12) N(2) C(15) 105.6(2) . . . ?
N(1) C(1) C(2) 107.1(2) . . . ?
N(1) C(1) C(16) 126.3(2) . . . ?
C(2) C(1) C(16) 126.4(2) . . . ?
C(1) C(2) C(3) 108.2(2) . . . ?
C(1) C(2) H(2) 125.9 . . . no
C(3) C(2) H(2) 125.9 . . . no
C(2) C(3) C(4) 108.3(2) . . . ?
C(2) C(3) H(3) 125.9 . . . no
C(4) C(3) H(3) 125.8 . . . no
N(1) C(4) C(3) 106.9(2) . . . ?
N(1) C(4) C(5) 126.1(2) . . . ?
C(3) C(4) C(5) 126.9(2) . . . ?
C(4) C(5) C(6) 116.8(2) . . . ?
C(4) C(5) C(12) 125.5(2) . . . ?
C(6) C(5) C(12) 117.6(2) . . . ?
C(5) C(6) C(7) 121.4(2) . . . ?
C(5) C(6) C(11) 120.1(2) . . . ?
C(7) C(6) C(11) 118.4(2) . . . ?
C(6) C(7) C(8) 120.5(2) . . . ?
C(6) C(7) H(4) 119.7 . . . no
C(8) C(7) H(4) 119.8 . . . no
C(7) C(8) C(9) 120.3(2) . . . ?
C(7) C(8) H(5) 119.7 . . . no
C(9) C(8) H(5) 119.9 . . . no
C(8) C(9) C(10) 119.8(2) . . . ?
C(8) C(9) H(6) 120.2 . . . no
C(10) C(9) H(6) 120.0 . . . no
C(9) C(10) C(11) 120.0(2) . . . ?
C(9) C(10) H(7) 120.0 . . . no
C(11) C(10) H(7) 120.0 . . . no
C(6) C(11) C(10) 120.9(2) . . . ?
C(6) C(11) H(8) 119.6 . . . no
C(10) C(11) H(8) 119.6 . . . no
N(2) C(12) C(5) 126.6(2) . . . ?
N(2) C(12) C(13) 110.3(2) . . . ?
C(5) C(12) C(13) 123.1(2) . . . ?
C(12) C(13) C(14) 107.0(2) . . . ?
C(12) C(13) H(9) 126.7 . . . no
C(14) C(13) H(9) 126.3 . . . no
C(13) C(14) C(15) 107.0(2) . . . ?
C(13) C(14) H(10) 126.5 . . . no
C(15) C(14) H(10) 126.6 . . . no
N(2) C(15) C(14) 110.1(2) . . . ?
N(2) C(15) C(16) 125.7(2) . . . ?
C(14) C(15) C(16) 124.2(2) . . . ?
C(1) C(16) C(15) 125.3(2) 2_665 2_665 2_665 ?
C(1) C(16) C(17) 116.2(2) 2_665 2_665 2_665 ?
C(15) C(16) C(17) 118.4(2) . . . ?
C(16) C(17) C(18) 121.3(2) . . . ?
C(16) C(17) C(22) 120.4(2) . . . ?
C(18) C(17) C(22) 118.4(2) . . . ?
C(17) C(18) C(19) 120.3(3) . . . ?
C(17) C(18) H(11) 119.8 . . . no
C(19) C(18) H(11) 119.9 . . . no
C(18) C(19) C(20) 120.3(3) . . . ?
C(18) C(19) H(12) 119.9 . . . no
C(20) C(19) H(12) 119.8 . . . no
C(19) C(20) C(21) 120.1(3) . . . ?
C(19) C(20) H(13) 119.9 . . . no
C(21) C(20) H(13) 119.9 . . . no
C(20) C(21) C(22) 120.2(3) . . . ?
C(20) C(21) H(14) 119.9 . . . no
C(22) C(21) H(14) 119.9 . . . no
C(17) C(22) C(21) 120.7(3) . . . ?
C(17) C(22) H(15) 119.6 . . . no
C(21) C(22) H(15) 119.6 . . . no

loop_
_geom_bond_atom_site_label_1
_geom_bond_atom_site_label_2
_geom_bond_distance
_geom_bond_publ_flag
N(1) C(1) 1.372(3) ?
N(1) C(4) 1.378(3) ?
N(1) H(1) 0.96 no
N(2) C(12) 1.367(3) ?
N(2) C(15) 1.375(3) ?
C(1) C(2) 1.425(3) ?
C(1) C(16) 1.403(3) ?
C(2) C(3) 1.355(3) ?
C(2) H(2) 0.95 no
C(3) C(4) 1.424(3) ?
C(3) H(3) 0.95 no
C(4) C(5) 1.398(3) ?
C(5) C(6) 1.498(3) ?
C(5) C(12) 1.404(3) ?
C(6) C(7) 1.386(3) ?
C(6) C(11) 1.389(3) ?
C(7) C(8) 1.386(3) ?
C(7) H(4) 0.95 no
C(8) C(9) 1.374(4) ?
C(8) H(5) 0.95 no
C(9) C(10) 1.379(4) ?
C(9) H(6) 0.95 no
C(10) C(11) 1.382(3) ?
C(10) H(7) 0.95 no
C(11) H(8) 0.95 no
C(12) C(13) 1.450(3) ?
C(13) C(14) 1.337(3) ?
C(13) H(9) 0.95 no
C(14) C(15) 1.450(3) ?
C(14) H(10) 0.95 no
C(15) C(16) 1.401(3) ?
C(16) C(17) 1.497(3) ?
C(17) C(18) 1.385(3) ?
C(17) C(22) 1.385(3) ?
C(18) C(19) 1.392(4) ?
C(18) H(11) 0.95 no
C(19) C(20) 1.364(4) ?
C(19) H(12) 0.95 no
C(20) C(21) 1.362(5) ?
C(20) H(13) 0.95 no
C(21) C(22) 1.387(4) ?
C(21) H(14) 0.95 no
C(22) H(15) 0.95 no

loop_
_geom_contact_atom_site_label_1
_geom_contact_atom_site_label_2
_geom_contact_distance
_geom_contact_site_symmetry_2
_geom_contact_publ_flag
N(1) H(4) 2.7466 1_556 no
N(1) H(5) 3.0506 1_556 no
N(1) C(7) 3.396(3) 1_556 no
N(1) C(8) 3.547(3) 1_556 no
N(2) H(4) 2.8743 2_664 no
C(1) H(4) 2.9077 1_556 no
C(2) H(11) 2.9853 2_664 no
C(3) H(5) 2.9128 1_556 no
C(4) H(5) 2.7466 1_556 no
C(4) C(8) 3.472(4) 1_556 no
C(8) H(12) 3.0165 1_565 no
C(9) H(9) 2.9715 2_563 no
C(10) H(13) 2.9895 1_565 no
C(11) H(13) 2.9731 1_565 no
C(13) H(6) 3.0111 2_563 no
C(15) H(7) 2.9742 2_564 no
C(19) H(3) 2.8443 1_545 no
H(3) H(12) 2.6700 1_565 no
H(6) H(9) 2.3809 2_563 no
H(8) H(8) 2.6286 2_564 no
H(10) H(13) 2.6863 2_554 no
H(14) H(14) 2.6038 2 no

loop_
_geom_torsion_atom_site_label_1
_geom_torsion_atom_site_label_2
_geom_torsion_atom_site_label_3
_geom_torsion_atom_site_label_4
_geom_torsion
_geom_torsion_publ_flag
N(1) C(1) C(2) C(3) 0.9(3) no
N(1) C(1) C(16) C(15) -5.0(4) no
N(1) C(1) C(16) C(17) 176.2(2) no
N(1) C(4) C(3) C(2) -0.3(3) no
N(1) C(4) C(5) C(6) 176.8(2) no
N(1) C(4) C(5) C(12) 0.9(4) no
N(2) C(12) C(5) C(4) 5.7(4) no
N(2) C(12) C(5) C(6) -170.1(2) no
N(2) C(12) C(13) C(14) 1.5(3) no
N(2) C(15) C(14) C(13) -0.0(3) no
N(2) C(15) C(16) C(1) -1.5(4) no
N(2) C(15) C(16) C(17) 179.7(2) no
C(1) N(1) C(4) C(3) 0.8(3) no
C(1) N(1) C(4) C(5) -174.7(2) no
C(1) C(2) C(3) C(4) -0.4(3) no
C(1) C(16) C(17) C(18) 118.0(3) no
C(1) C(16) C(17) C(22) -61.8(3) no
C(2) C(1) N(1) C(4) -1.1(3) no
C(2) C(1) C(16) C(15) 169.7(2) no
C(2) C(1) C(16) C(17) -9.1(3) no
C(2) C(3) C(4) C(5) 175.2(2) no
C(3) C(2) C(1) C(16) -174.7(2) no
C(3) C(4) C(5) C(6) 2.1(3) no
C(3) C(4) C(5) C(12) -173.7(2) no
C(4) N(1) C(1) C(16) 174.5(2) no
C(4) C(5) C(6) C(7) 62.1(3) no
C(4) C(5) C(6) C(11) -116.5(2) no
C(4) C(5) C(12) C(13) -174.3(2) no
C(5) C(6) C(7) C(8) -178.5(2) no
C(5) C(6) C(11) C(10) 179.4(2) no
C(5) C(12) N(2) C(15) 178.5(2) no
C(5) C(12) C(13) C(14) -178.5(2) no
C(6) C(5) C(12) C(13) 9.9(3) no
C(6) C(7) C(8) C(9) -0.5(4) no
C(6) C(11) C(10) C(9) -1.3(4) no
C(7) C(6) C(5) C(12) -121.7(2) no
C(7) C(6) C(11) C(10) 0.8(4) no
C(7) C(8) C(9) C(10) 0.0(4) no
C(8) C(7) C(6) C(11) 0.1(4) no
C(8) C(9) C(10) C(11) 0.9(4) no
C(11) C(6) C(5) C(12) 59.7(3) no
C(12) N(2) C(15) C(14) 0.9(3) no
C(12) N(2) C(15) C(16) -178.2(2) no
C(12) C(13) C(14) C(15) -0.8(3) no
C(13) C(12) N(2) C(15) -1.4(3) no
C(13) C(14) C(15) C(16) 179.1(2) no
C(14) C(15) C(16) C(17) 0.7(3) no
C(15) C(16) C(17) C(18) 60.9(3) no
C(15) C(16) C(17) C(22) -119.4(3) no
C(16) C(17) C(18) C(19) -179.2(2) no
C(16) C(17) C(22) C(21) -179.8(3) no
C(17) C(18) C(19) C(20) -1.1(4) no
C(17) C(22) C(21) C(20) -1.0(5) no
C(18) C(17) C(22) C(21) -0.1(4) no
C(18) C(19) C(20) C(21) -0.0(5) no
C(19) C(18) C(17) C(22) 1.1(4) no
C(19) C(20) C(21) C(22) 1.0(5) no
